data_8101944
loop_
_publ_author_name
'Shi, X.-Y.'
'Wei, J.-F.'

_publ_section_title
;
Crystal structure of 1,3-bis(triphenylphosphonium)propane tetrakis
(peroxo)tungstate tetrahydrate, [C~3~H~6~{P(C~6~H~5~)~3~}~2~][WO~8~] 
&#x00B7; 4H~2~O
;
_journal_issue 2
_journal_name_full 'Zeitschrift f\"ur Kristallographie - New Crystal Structures'
_journal_page_first 148
_journal_page_last 150
_journal_volume 221
_journal_year 2006
_chemical_formula_sum 'C39 H44 O12 P2 W'
_chemical_formula_weight 950.53
_chemical_name_systematic
; 
 1,3-bis(triphenylphosphonium)propane tetrakis(peroxo)tungstate tetrahydrate
;
_space_group_IT_number 15
_symmetry_cell_setting monoclinic
_symmetry_space_group_name_Hall '-C 2yc'
_symmetry_space_group_name_H-M 'C 1 2/c 1'
_atom_sites_solution_hydrogens geom
_atom_sites_solution_primary direct
_atom_sites_solution_secondary difmap
_audit_creation_method SHELXL-97
_cell_angle_alpha 90.00
_cell_angle_beta 123.975(2)
_cell_angle_gamma 90.00
_cell_formula_units_Z 8
_cell_length_a 31.9854(12)
_cell_length_b 13.3294(5)
_cell_length_c 23.1584(10)
_cell_measurement_temperature 296(2)
_cell_volume 8187.9(6)
_computing_structure_refinement 'SHELXL-97 (Sheldrick, 1997)'
_computing_structure_solution 'SHELXS-97 (Sheldrick, 1990)'
_diffrn_ambient_temperature 296(2)
_diffrn_measured_fraction_theta_full 0.968
_diffrn_measured_fraction_theta_max 0.968
_diffrn_measurement_device_type 'Bruker Smart 1000 CCD'
_diffrn_measurement_method omega/phi
_diffrn_radiation_monochromator graphite
_diffrn_radiation_source 'fine-focus sealed tube'
_diffrn_radiation_type MoK\a
_diffrn_radiation_wavelength 0.71073
_diffrn_reflns_av_R_equivalents 0.0537
_diffrn_reflns_av_sigmaI/netI 0.0778
_diffrn_reflns_limit_h_max 28
_diffrn_reflns_limit_h_min -39
_diffrn_reflns_limit_k_max 8
_diffrn_reflns_limit_k_min -16
_diffrn_reflns_limit_l_max 27
_diffrn_reflns_limit_l_min -26
_diffrn_reflns_number 20719
_diffrn_reflns_theta_full 26.00
_diffrn_reflns_theta_max 26.00
_diffrn_reflns_theta_min 1.77
_exptl_absorpt_coefficient_mu 2.954
_exptl_absorpt_correction_T_max 0.5732
_exptl_absorpt_correction_T_min 0.5105
_exptl_crystal_colour yellow
_exptl_crystal_density_diffrn 1.545
_exptl_crystal_density_method 'not measured'
_exptl_crystal_F_000 3840
_exptl_crystal_size_max 0.26
_exptl_crystal_size_mid 0.21
_exptl_crystal_size_min 0.21
_refine_diff_density_max 0.738
_refine_diff_density_min -0.437
_refine_diff_density_rms 0.103
_refine_ls_extinction_method none
_refine_ls_goodness_of_fit_ref 0.961
_refine_ls_hydrogen_treatment mixed
_refine_ls_matrix_type full
_refine_ls_number_parameters 489
_refine_ls_number_reflns 7815
_refine_ls_number_restraints 0
_refine_ls_restrained_S_all 0.961
_refine_ls_R_factor_all 0.0729
_refine_ls_R_factor_gt 0.0407
_refine_ls_shift/su_max 0.001
_refine_ls_shift/su_mean 0.000
_refine_ls_structure_factor_coef Fsqd
_refine_ls_weighting_details 'calc w=1/[\s^2^(Fo^2^)+(0.0500P)^2^+0.0000P] where P=(Fo^2^+2Fc^2^)/3'
_refine_ls_weighting_scheme calc
_refine_ls_wR_factor_gt 0.0947
_refine_ls_wR_factor_ref 0.1051
_reflns_number_gt 5238
_reflns_number_total 7815
_reflns_threshold_expression >2sigma(I)
_cod_data_source_file 1267-1740.cff
_cod_data_source_block xb0599m
_cod_original_sg_symbol_H-M C12/c1
_cod_database_code 8101944

loop_
_symmetry_equiv_pos_as_xyz
'x, y, z'
'-x, y, -z+1/2'
'x+1/2, y+1/2, z'
'-x+1/2, y+1/2, -z+1/2'
'-x, -y, -z'
'x, -y, z-1/2'
'-x+1/2, -y+1/2, -z'
'x+1/2, -y+1/2, z-1/2'

loop_
_atom_site_label
_atom_site_type_symbol
_atom_site_fract_x
_atom_site_fract_y
_atom_site_fract_z
_atom_site_U_iso_or_equiv
_atom_site_adp_type
_atom_site_occupancy
_atom_site_symmetry_multiplicity
_atom_site_Wyckoff_symbol
_atom_site_calc_flag
_atom_site_refinement_flags
_atom_site_disorder_assembly
_atom_site_disorder_group
W1 W 0.182318(8) 0.584849(16) 0.249965(13) 0.04566(10) Uani 1 8 f d . . .
P1 P 0.75350(5) 0.01798(9) 0.58269(7) 0.0393(3) Uani 1 8 f d . . .
P2 P 0.89104(5) 0.05534(11) 0.86803(8) 0.0421(3) Uani 1 8 f d . . .
C1 C 0.6862(2) 0.0239(4) 0.5239(3) 0.0411(12) Uani 1 8 f d . . .
C2 C 0.6644(2) 0.0029(4) 0.4537(3) 0.0568(16) Uani 1 8 f d . . .
H2 H 0.6845 -0.0110 0.4374 0.068 Uiso 1 8 f calc R . .
C3 C 0.6119(2) 0.0029(5) 0.4081(3) 0.0673(18) Uani 1 8 f d . . .
H3 H 0.5970 -0.0130 0.3614 0.081 Uiso 1 8 f calc R . .
C4 C 0.5827(2) 0.0259(5) 0.4314(4) 0.0667(18) Uani 1 8 f d . . .
H4 H 0.5479 0.0270 0.4005 0.080 Uiso 1 8 f calc R . .
C5 C 0.6038(2) 0.0474(6) 0.4991(4) 0.075(2) Uani 1 8 f d . . .
H5 H 0.5832 0.0636 0.5144 0.091 Uiso 1 8 f calc R . .
C6 C 0.6554(2) 0.0456(5) 0.5459(3) 0.0610(17) Uani 1 8 f d . . .
H6 H 0.6694 0.0593 0.5927 0.073 Uiso 1 8 f calc R . .
C7 C 0.78342(19) 0.0795(4) 0.5453(3) 0.0439(13) Uani 1 8 f d . . .
C8 C 0.8054(2) 0.1733(4) 0.5698(3) 0.0574(16) Uani 1 8 f d . . .
H8 H 0.8052 0.2041 0.6057 0.069 Uiso 1 8 f calc R . .
C9 C 0.8275(3) 0.2198(5) 0.5401(4) 0.077(2) Uani 1 8 f d . . .
H9 H 0.8433 0.2814 0.5574 0.093 Uiso 1 8 f calc R . .
C10 C 0.8267(3) 0.1785(6) 0.4876(4) 0.081(2) Uani 1 8 f d . . .
H10 H 0.8419 0.2109 0.4684 0.097 Uiso 1 8 f calc R . .
C11 C 0.8035(3) 0.0886(6) 0.4616(4) 0.076(2) Uani 1 8 f d . . .
H11 H 0.8017 0.0615 0.4233 0.091 Uiso 1 8 f calc R . .
C12 C 0.7829(2) 0.0377(5) 0.4910(3) 0.0624(17) Uani 1 8 f d . . .
H12 H 0.7686 -0.0252 0.4742 0.075 Uiso 1 8 f calc R . .
C13 C 0.8138(3) -0.1475(5) 0.6074(5) 0.111(3) Uani 1 8 f d . . .
H13 H 0.8333 -0.1065 0.5987 0.133 Uiso 1 8 f calc R . .
C14 C 0.7720(2) -0.1114(4) 0.6003(3) 0.0446(13) Uani 1 8 f d . . .
C15 C 0.7446(3) -0.1733(5) 0.6155(4) 0.077(2) Uani 1 8 f d . . .
H15 H 0.7158 -0.1495 0.6118 0.092 Uiso 1 8 f calc R . .
C16 C 0.7604(3) -0.2709(5) 0.6362(4) 0.082(2) Uani 1 8 f d . . .
H16 H 0.7427 -0.3121 0.6478 0.099 Uiso 1 8 f calc R . .
C17 C 0.7997(3) -0.3063(5) 0.6399(4) 0.084(2) Uani 1 8 f d . . .
H17 H 0.8084 -0.3735 0.6510 0.101 Uiso 1 8 f calc R . .
C18 C 0.8277(4) -0.2461(6) 0.6278(7) 0.141(5) Uani 1 8 f d . . .
H18 H 0.8569 -0.2711 0.6332 0.170 Uiso 1 8 f calc R . .
C19 C 0.77038(19) 0.0746(4) 0.6630(3) 0.0453(13) Uani 1 8 f d . . .
H19A H 0.7635 0.1459 0.6555 0.054 Uiso 1 8 f calc R . .
H19B H 0.7491 0.0468 0.6767 0.054 Uiso 1 8 f calc R . .
C20 C 0.8258(2) 0.0596(4) 0.7230(3) 0.0479(14) Uani 1 8 f d . . .
H20A H 0.8475 0.0973 0.7139 0.058 Uiso 1 8 f calc R . .
H20B H 0.8347 -0.0108 0.7270 0.058 Uiso 1 8 f calc R . .
C21 C 0.8331(2) 0.0964(4) 0.7913(3) 0.0443(13) Uani 1 8 f d . . .
H21A H 0.8052 0.0724 0.7931 0.053 Uiso 1 8 f calc R . .
H21B H 0.8321 0.1692 0.7910 0.053 Uiso 1 8 f calc R . .
C22 C 0.9437(2) 0.0996(5) 0.8679(3) 0.0542(16) Uani 1 8 f d . . .
C23 C 0.9709(2) 0.1796(5) 0.9063(4) 0.079(2) Uani 1 8 f d . . .
H23 H 0.9626 0.2114 0.9344 0.095 Uiso 1 8 f calc R . .
C24 C 1.0110(4) 0.2153(8) 0.9046(7) 0.128(4) Uani 1 8 f d . . .
H24 H 1.0287 0.2708 0.9316 0.153 Uiso 1 8 f calc R . .
C25 C 1.0244(5) 0.1747(14) 0.8672(8) 0.156(7) Uani 1 8 f d . . .
H25 H 1.0520 0.1988 0.8679 0.187 Uiso 1 8 f calc R . .
C26 C 0.9970(4) 0.0950(14) 0.8263(5) 0.158(7) Uani 1 8 f d . . .
H26 H 1.0051 0.0676 0.7969 0.189 Uiso 1 8 f calc R . .
C27 C 0.9567(3) 0.0525(8) 0.8271(4) 0.095(3) Uani 1 8 f d . . .
H27 H 0.9398 -0.0044 0.8013 0.114 Uiso 1 8 f calc R . .
C28 C 0.8949(2) 0.1069(4) 0.9413(3) 0.0471(14) Uani 1 8 f d . . .
C29 C 0.9151(2) 0.0509(6) 1.0026(4) 0.0702(19) Uani 1 8 f d . . .
H29 H 0.9237 -0.0161 1.0040 0.084 Uiso 1 8 f calc R . .
C30 C 0.9221(3) 0.0977(7) 1.0622(4) 0.095(3) Uani 1 8 f d . . .
H30 H 0.9359 0.0619 1.1035 0.114 Uiso 1 8 f calc R . .
C31 C 0.9088(3) 0.1946(8) 1.0588(5) 0.104(3) Uani 1 8 f d . . .
H31 H 0.9130 0.2248 1.0979 0.125 Uiso 1 8 f calc R . .
C32 C 0.8890(4) 0.2498(7) 0.9986(5) 0.105(3) Uani 1 8 f d . . .
H32 H 0.8815 0.3173 0.9980 0.126 Uiso 1 8 f calc R . .
C33 C 0.8805(3) 0.2055(5) 0.9394(4) 0.082(2) Uani 1 8 f d . . .
H33 H 0.8651 0.2416 0.8980 0.098 Uiso 1 8 f calc R . .
C34 C 0.8919(2) -0.0794(4) 0.8691(3) 0.0494(14) Uani 1 8 f d . . .
C35 C 0.8472(2) -0.1322(4) 0.8369(3) 0.0515(15) Uani 1 8 f d . . .
H35 H 0.8169 -0.0977 0.8174 0.062 Uiso 1 8 f calc R . .
C36 C 0.8470(3) -0.2357(4) 0.8333(4) 0.0650(18) Uani 1 8 f d . . .
H36 H 0.8166 -0.2705 0.8103 0.078 Uiso 1 8 f calc R . .
C37 C 0.8912(3) -0.2861(5) 0.8635(4) 0.079(2) Uani 1 8 f d . . .
H37 H 0.8910 -0.3557 0.8602 0.095 Uiso 1 8 f calc R . .
C38 C 0.9360(3) -0.2358(5) 0.8989(5) 0.100(3) Uani 1 8 f d . . .
H38 H 0.9662 -0.2713 0.9216 0.120 Uiso 1 8 f calc R . .
C39 C 0.9366(3) -0.1303(5) 0.9009(4) 0.081(2) Uani 1 8 f d . . .
H39 H 0.9670 -0.0956 0.9237 0.097 Uiso 1 8 f calc R . .
O1 O 0.2049(2) 0.4691(3) 0.2248(3) 0.0845(15) Uani 1 8 f d . . .
O2 O 0.23814(16) 0.4901(3) 0.3002(3) 0.0634(12) Uani 1 8 f d . . .
O3 O 0.22270(17) 0.6774(3) 0.2354(3) 0.0763(14) Uani 1 8 f d . . .
O4 O 0.22661(19) 0.6948(3) 0.3023(3) 0.0869(15) Uani 1 8 f d . . .
O5 O 0.13943(19) 0.5011(4) 0.2667(3) 0.0904(17) Uani 1 8 f d . . .
O6 O 0.1685(2) 0.5760(4) 0.3212(3) 0.0888(16) Uani 1 8 f d . . .
O7 O 0.12403(16) 0.6730(4) 0.1926(3) 0.0782(14) Uani 1 8 f d . . .
O8 O 0.1288(2) 0.5944(4) 0.1517(3) 0.0868(15) Uani 1 8 f d . . .
O9 O 0.0000 0.5927(9) 0.2500 0.165(5) Uani 1 4 e d S . .
O10 O 0.0280(3) 0.5302(9) 0.0744(5) 0.200(4) Uani 1 8 f d . . .
O11 O 0.0854(2) 0.7073(6) 0.2828(4) 0.140(3) Uani 1 8 f d . . .
O12A O 0.0404(5) 0.4592(12) 0.2011(7) 0.114(6) Uiso 0.51(2) 8 f d P . .
O13A O 0.0000 0.300(2) 0.2500 0.225(16) Uiso 0.51(2) 4 e d SP . .
O12B O 0.0456(9) 0.387(3) 0.2226(14) 0.227(12) Uiso 0.49(2) 8 f d P . .
O13B O 0.0328(13) 0.162(3) 0.2527(18) 0.161(14) Uiso 0.246(10) 8 f d P . .

loop_
_atom_site_aniso_label
_atom_site_aniso_U_11
_atom_site_aniso_U_22
_atom_site_aniso_U_33
_atom_site_aniso_U_23
_atom_site_aniso_U_13
_atom_site_aniso_U_12
P1 0.0399(8) 0.0346(6) 0.0349(8) 0.0009(6) 0.0156(7) 0.0015(6)
P2 0.0387(8) 0.0440(7) 0.0326(8) 0.0018(6) 0.0131(7) 0.0007(6)
C1 0.045(3) 0.035(3) 0.036(3) 0.002(2) 0.018(3) 0.002(2)
C2 0.051(4) 0.073(4) 0.043(4) -0.008(3) 0.024(3) -0.003(3)
C3 0.049(4) 0.091(5) 0.036(4) -0.006(4) 0.008(3) -0.007(4)
C4 0.032(3) 0.096(5) 0.046(4) -0.001(4) 0.006(3) -0.006(3)
C5 0.044(4) 0.104(5) 0.067(5) -0.002(5) 0.024(4) 0.004(4)
C6 0.044(4) 0.086(4) 0.037(3) -0.002(3) 0.012(3) 0.001(3)
C7 0.037(3) 0.044(3) 0.039(3) 0.008(3) 0.013(3) 0.002(2)
C8 0.068(4) 0.038(3) 0.052(4) 0.002(3) 0.025(4) -0.007(3)
C9 0.080(5) 0.059(4) 0.074(5) 0.019(4) 0.030(5) -0.019(4)
C10 0.079(5) 0.091(6) 0.071(5) 0.024(5) 0.040(5) -0.005(4)
C11 0.054(4) 0.122(7) 0.054(4) 0.011(5) 0.032(4) -0.001(4)
C12 0.057(4) 0.074(4) 0.056(4) -0.007(4) 0.031(4) -0.011(3)
C13 0.118(7) 0.061(4) 0.210(11) 0.041(6) 0.126(8) 0.033(5)
C14 0.054(4) 0.034(2) 0.040(3) 0.004(2) 0.022(3) 0.004(2)
C15 0.091(5) 0.055(4) 0.102(6) 0.027(4) 0.066(5) 0.016(4)
C16 0.104(6) 0.048(4) 0.114(7) 0.023(4) 0.073(6) 0.007(4)
C17 0.114(7) 0.048(4) 0.094(6) 0.018(4) 0.060(6) 0.024(4)
C18 0.139(8) 0.067(5) 0.283(15) 0.063(7) 0.158(10) 0.049(5)
C19 0.035(3) 0.049(3) 0.039(3) 0.002(3) 0.012(3) 0.004(2)
C20 0.041(3) 0.057(3) 0.036(3) -0.002(3) 0.016(3) 0.001(3)
C21 0.041(3) 0.045(3) 0.034(3) 0.004(3) 0.013(3) 0.007(2)
C22 0.038(3) 0.068(4) 0.046(4) 0.024(3) 0.017(3) 0.013(3)
C23 0.054(4) 0.070(4) 0.098(6) 0.017(4) 0.033(4) -0.004(4)
C24 0.074(7) 0.113(7) 0.178(12) 0.039(8) 0.059(7) -0.022(5)
C25 0.066(7) 0.259(18) 0.134(12) 0.112(12) 0.050(8) 0.016(9)
C26 0.070(7) 0.35(2) 0.070(7) 0.075(10) 0.049(6) 0.057(9)
C27 0.058(5) 0.161(8) 0.058(5) 0.016(5) 0.028(4) 0.014(5)
C28 0.040(3) 0.057(3) 0.036(3) -0.005(3) 0.016(3) 0.000(3)
C29 0.067(4) 0.082(4) 0.054(4) 0.011(4) 0.029(4) 0.020(4)
C30 0.092(6) 0.141(8) 0.035(4) 0.005(5) 0.025(4) 0.030(6)
C31 0.097(6) 0.140(8) 0.066(6) -0.022(6) 0.040(5) 0.034(6)
C32 0.143(8) 0.085(6) 0.090(7) -0.010(6) 0.066(7) 0.029(6)
C33 0.104(6) 0.069(4) 0.050(4) -0.008(4) 0.030(4) 0.022(4)
C34 0.046(3) 0.042(3) 0.042(3) 0.005(3) 0.013(3) 0.006(3)
C35 0.049(4) 0.050(3) 0.054(4) 0.009(3) 0.027(3) 0.007(3)
C36 0.069(5) 0.047(3) 0.070(5) 0.002(3) 0.033(4) -0.003(3)
C37 0.086(6) 0.046(3) 0.090(6) 0.001(4) 0.040(5) 0.001(4)
C38 0.073(5) 0.062(4) 0.117(7) 0.010(5) 0.023(5) 0.023(4)
C39 0.051(4) 0.053(4) 0.096(6) 0.000(4) 0.014(4) 0.002(3)
W1 0.04686(15) 0.04038(13) 0.04795(16) 0.00691(12) 0.02539(12) 0.00341(11)
O1 0.093(4) 0.067(3) 0.099(4) -0.022(3) 0.057(4) 0.004(3)
O2 0.063(3) 0.050(2) 0.078(3) 0.011(2) 0.040(3) 0.012(2)
O3 0.061(3) 0.075(3) 0.092(4) 0.024(3) 0.042(3) -0.004(2)
O4 0.086(4) 0.052(3) 0.090(4) -0.004(3) 0.028(3) -0.006(2)
O5 0.064(3) 0.089(4) 0.124(5) 0.043(4) 0.056(3) 0.009(3)
O6 0.085(4) 0.120(4) 0.076(4) 0.034(3) 0.054(3) 0.034(3)
O7 0.059(3) 0.082(3) 0.081(3) 0.036(3) 0.031(3) 0.019(2)
O8 0.079(3) 0.097(4) 0.057(3) 0.001(3) 0.021(3) -0.003(3)
O9 0.113(8) 0.232(14) 0.124(9) 0.000 0.051(7) 0.000
O10 0.084(5) 0.333(12) 0.182(8) -0.079(9) 0.075(5) -0.046(6)
O11 0.108(5) 0.182(7) 0.131(6) 0.007(5) 0.067(4) 0.046(5)

loop_
_atom_type_symbol
_atom_type_description
_atom_type_scat_dispersion_real
_atom_type_scat_dispersion_imag
_atom_type_scat_source
C C 0.0033 0.0016 'International Tables Vol C Tables 4.2.6.8 and 6.1.1.4'
H H 0.0000 0.0000 'International Tables Vol C Tables 4.2.6.8 and 6.1.1.4'
O O 0.0106 0.0060 'International Tables Vol C Tables 4.2.6.8 and 6.1.1.4'
P P 0.1023 0.0942 'International Tables Vol C Tables 4.2.6.8 and 6.1.1.4'
W W -0.8490 6.8722 'International Tables Vol C Tables 4.2.6.8 and 6.1.1.4'

loop_
_geom_angle_atom_site_label_1
_geom_angle_atom_site_label_2
_geom_angle_atom_site_label_3
_geom_angle
_geom_angle_site_symmetry_1
_geom_angle_site_symmetry_3
_geom_angle_publ_flag
C19 P1 C14 107.4(3) . . ?
C19 P1 C1 107.9(3) . . ?
C14 P1 C1 108.6(2) . . ?
C19 P1 C7 112.0(3) . . ?
C14 P1 C7 110.4(3) . . ?
C1 P1 C7 110.4(2) . . ?
C28 P2 C22 108.3(3) . . ?
C28 P2 C21 108.1(3) . . ?
C22 P2 C21 110.6(3) . . ?
C28 P2 C34 112.5(3) . . ?
C22 P2 C34 108.8(3) . . ?
C21 P2 C34 108.6(3) . . ?
C6 C1 C2 118.9(5) . . ?
C6 C1 P1 122.3(4) . . ?
C2 C1 P1 118.8(4) . . ?
C1 C2 C3 119.2(6) . . ?
C1 C2 H2 120.4 . . ?
C3 C2 H2 120.4 . . ?
C4 C3 C2 120.4(6) . . ?
C4 C3 H3 119.8 . . ?
C2 C3 H3 119.8 . . ?
C5 C4 C3 120.5(6) . . ?
C5 C4 H4 119.8 . . ?
C3 C4 H4 119.8 . . ?
C4 C5 C6 120.8(7) . . ?
C4 C5 H5 119.6 . . ?
C6 C5 H5 119.6 . . ?
C1 C6 C5 120.3(6) . . ?
C1 C6 H6 119.8 . . ?
C5 C6 H6 119.8 . . ?
C12 C7 C8 119.0(6) . . ?
C12 C7 P1 121.2(4) . . ?
C8 C7 P1 119.7(5) . . ?
C9 C8 C7 119.0(6) . . ?
C9 C8 H8 120.5 . . ?
C7 C8 H8 120.5 . . ?
C10 C9 C8 121.3(7) . . ?
C10 C9 H9 119.4 . . ?
C8 C9 H9 119.4 . . ?
C9 C10 C11 120.0(7) . . ?
C9 C10 H10 120.0 . . ?
C11 C10 H10 120.0 . . ?
C10 C11 C12 120.9(7) . . ?
C10 C11 H11 119.5 . . ?
C12 C11 H11 119.5 . . ?
C11 C12 C7 119.7(6) . . ?
C11 C12 H12 120.1 . . ?
C7 C12 H12 120.2 . . ?
C14 C13 C18 119.4(7) . . ?
C14 C13 H13 120.3 . . ?
C18 C13 H13 120.3 . . ?
C13 C14 C15 118.9(6) . . ?
C13 C14 P1 123.5(5) . . ?
C15 C14 P1 117.0(5) . . ?
C16 C15 C14 119.2(6) . . ?
C16 C15 H15 120.4 . . ?
C14 C15 H15 120.4 . . ?
C17 C16 C15 121.3(7) . . ?
C17 C16 H16 119.4 . . ?
C15 C16 H16 119.4 . . ?
C16 C17 C18 120.1(7) . . ?
C16 C17 H17 119.9 . . ?
C18 C17 H17 119.9 . . ?
C17 C18 C13 120.9(7) . . ?
C17 C18 H18 119.6 . . ?
C13 C18 H18 119.6 . . ?
C20 C19 P1 114.3(4) . . ?
C20 C19 H19A 108.7 . . ?
P1 C19 H19A 108.7 . . ?
C20 C19 H19B 108.7 . . ?
P1 C19 H19B 108.7 . . ?
H19A C19 H19B 107.6 . . ?
C19 C20 C21 108.8(4) . . ?
C19 C20 H20A 109.9 . . ?
C21 C20 H20A 109.9 . . ?
C19 C20 H20B 109.9 . . ?
C21 C20 H20B 109.9 . . ?
H20A C20 H20B 108.3 . . ?
C20 C21 P2 113.5(4) . . ?
C20 C21 H21A 108.9 . . ?
P2 C21 H21A 108.9 . . ?
C20 C21 H21B 108.9 . . ?
P2 C21 H21B 108.9 . . ?
H21A C21 H21B 107.7 . . ?
C23 C22 C27 118.9(7) . . ?
C23 C22 P2 121.3(5) . . ?
C27 C22 P2 119.8(6) . . ?
C22 C23 C24 121.1(9) . . ?
C22 C23 H23 119.5 . . ?
C24 C23 H23 119.5 . . ?
C25 C24 C23 122.5(12) . . ?
C25 C24 H24 118.7 . . ?
C23 C24 H24 118.7 . . ?
C24 C25 C26 118.0(12) . . ?
C24 C25 H25 121.0 . . ?
C26 C25 H25 121.0 . . ?
C25 C26 C27 122.5(12) . . ?
C25 C26 H26 118.8 . . ?
C27 C26 H26 118.8 . . ?
C22 C27 C26 116.8(10) . . ?
C22 C27 H27 121.6 . . ?
C26 C27 H27 121.6 . . ?
C33 C28 C29 119.7(6) . . ?
C33 C28 P2 119.6(5) . . ?
C29 C28 P2 120.6(5) . . ?
C28 C29 C30 119.1(7) . . ?
C28 C29 H29 120.5 . . ?
C30 C29 H29 120.5 . . ?
C31 C30 C29 119.5(8) . . ?
C31 C30 H30 120.2 . . ?
C29 C30 H30 120.2 . . ?
C30 C31 C32 121.5(8) . . ?
C30 C31 H31 119.3 . . ?
C32 C31 H31 119.3 . . ?
C33 C32 C31 120.2(8) . . ?
C33 C32 H32 119.9 . . ?
C31 C32 H32 119.9 . . ?
C32 C33 C28 119.9(7) . . ?
C32 C33 H33 120.0 . . ?
C28 C33 H33 120.0 . . ?
C39 C34 C35 119.6(5) . . ?
C39 C34 P2 120.5(5) . . ?
C35 C34 P2 120.0(4) . . ?
C34 C35 C36 120.7(6) . . ?
C34 C35 H35 119.6 . . ?
C36 C35 H35 119.6 . . ?
C37 C36 C35 119.7(6) . . ?
C37 C36 H36 120.1 . . ?
C35 C36 H36 120.1 . . ?
C36 C37 C38 120.6(6) . . ?
C36 C37 H37 119.7 . . ?
C38 C37 H37 119.7 . . ?
C37 C38 C39 120.0(7) . . ?
C37 C38 H38 120.0 . . ?
C39 C38 H38 120.0 . . ?
C34 C39 C38 119.2(7) . . ?
C34 C39 H39 120.4 . . ?
C38 C39 H39 120.4 . . ?
O4 W1 O1 122.1(2) . . ?
O4 W1 O6 87.0(3) . . ?
O1 W1 O6 120.8(2) . . ?
O4 W1 O8 123.0(2) . . ?
O1 W1 O8 86.1(2) . . ?
O6 W1 O8 122.1(2) . . ?
O4 W1 O3 45.6(2) . . ?
O1 W1 O3 93.3(2) . . ?
O6 W1 O3 132.5(3) . . ?
O8 W1 O3 89.5(2) . . ?
O4 W1 O2 90.6(2) . . ?
O1 W1 O2 44.72(19) . . ?
O6 W1 O2 91.24(19) . . ?
O8 W1 O2 130.8(2) . . ?
O3 W1 O2 92.23(18) . . ?
O4 W1 O7 93.2(2) . . ?
O1 W1 O7 130.5(2) . . ?
O6 W1 O7 91.7(2) . . ?
O8 W1 O7 44.4(2) . . ?
O3 W1 O7 88.54(19) . . ?
O2 W1 O7 175.2(2) . . ?
O4 W1 O5 131.1(3) . . ?
O1 W1 O5 91.5(2) . . ?
O6 W1 O5 44.0(2) . . ?
O8 W1 O5 90.8(2) . . ?
O3 W1 O5 175.2(2) . . ?
O2 W1 O5 91.25(18) . . ?
O7 W1 O5 88.26(19) . . ?
O2 O1 W1 68.6(2) . . ?
O1 O2 W1 66.7(2) . . ?
O4 O3 W1 66.4(2) . . ?
O3 O4 W1 68.0(2) . . ?
O6 O5 W1 66.8(3) . . ?
O5 O6 W1 69.1(3) . . ?
O8 O7 W1 67.0(3) . . ?
O7 O8 W1 68.6(3) . . ?

loop_
_geom_bond_atom_site_label_1
_geom_bond_atom_site_label_2
_geom_bond_distance
_geom_bond_site_symmetry_2
_geom_bond_publ_flag
P1 C19 1.788(6) . ?
P1 C14 1.794(5) . ?
P1 C1 1.795(5) . ?
P1 C7 1.807(6) . ?
P2 C28 1.771(6) . ?
P2 C22 1.788(6) . ?
P2 C21 1.792(5) . ?
P2 C34 1.796(5) . ?
C1 C6 1.367(8) . ?
C1 C2 1.394(8) . ?
C2 C3 1.397(8) . ?
C2 H2 0.9300 . ?
C3 C4 1.348(9) . ?
C3 H3 0.9300 . ?
C4 C5 1.346(9) . ?
C4 H4 0.9300 . ?
C5 C6 1.380(8) . ?
C5 H5 0.9300 . ?
C6 H6 0.9300 . ?
C7 C12 1.367(8) . ?
C7 C8 1.390(7) . ?
C8 C9 1.377(9) . ?
C8 H8 0.9300 . ?
C9 C10 1.323(10) . ?
C9 H9 0.9300 . ?
C10 C11 1.358(10) . ?
C10 H10 0.9300 . ?
C11 C12 1.363(9) . ?
C11 H11 0.9300 . ?
C12 H12 0.9300 . ?
C13 C14 1.342(9) . ?
C13 C18 1.383(10) . ?
C13 H13 0.9300 . ?
C14 C15 1.387(8) . ?
C15 C16 1.381(9) . ?
C15 H15 0.9300 . ?
C16 C17 1.298(10) . ?
C16 H16 0.9300 . ?
C17 C18 1.346(11) . ?
C17 H17 0.9300 . ?
C18 H18 0.9300 . ?
C19 C20 1.536(7) . ?
C19 H19A 0.9700 . ?
C19 H19B 0.9700 . ?
C20 C21 1.546(8) . ?
C20 H20A 0.9700 . ?
C20 H20B 0.9700 . ?
C21 H21A 0.9700 . ?
C21 H21B 0.9700 . ?
C22 C23 1.349(9) . ?
C22 C27 1.376(10) . ?
C23 C24 1.388(12) . ?
C23 H23 0.9300 . ?
C24 C25 1.281(17) . ?
C24 H24 0.9300 . ?
C25 C26 1.366(19) . ?
C25 H25 0.9300 . ?
C26 C27 1.419(14) . ?
C26 H26 0.9300 . ?
C27 H27 0.9300 . ?
C28 C33 1.384(8) . ?
C28 C29 1.402(8) . ?
C29 C30 1.412(10) . ?
C29 H29 0.9300 . ?
C30 C31 1.348(11) . ?
C30 H30 0.9300 . ?
C31 C32 1.379(11) . ?
C31 H31 0.9300 . ?
C32 C33 1.372(10) . ?
C32 H32 0.9300 . ?
C33 H33 0.9300 . ?
C34 C39 1.368(8) . ?
C34 C35 1.379(8) . ?
C35 C36 1.382(8) . ?
C35 H35 0.9300 . ?
C36 C37 1.354(9) . ?
C36 H36 0.9300 . ?
C37 C38 1.367(10) . ?
C37 H37 0.9300 . ?
C38 C39 1.407(9) . ?
C38 H38 0.9300 . ?
C39 H39 0.9300 . ?
W1 O4 1.925(5) . ?
W1 O1 1.928(4) . ?
W1 O6 1.936(5) . ?
W1 O8 1.941(5) . ?
W1 O3 1.947(4) . ?
W1 O2 1.953(4) . ?
W1 O7 1.963(4) . ?
W1 O5 1.968(4) . ?
O1 O2 1.477(6) . ?
O3 O4 1.501(7) . ?
O5 O6 1.464(7) . ?
O7 O8 1.477(7) . ?
O12A O12B 1.05(3) . ?
